data_7007878
loop_
_publ_author_name
'Huang, Ming-Yi'
'Yeh, Chen-Yu'
'Lee, Gene-Hsiang'
'Peng, Shie-Ming'

_publ_section_title
;
 Control of magnetic spin states by various mixed anionic ligands in
 trinickel complexes: synthesis, crystal structures and physical
 properties.
;
_journal_issue 48
_journal_name_full 'Dalton transactions (Cambridge, England : 2003)'
_journal_page_first 5683
_journal_page_last 5690
_journal_paper_doi 10.1039/b612123c
_journal_year 2006
_chemical_formula_sum 'C72.61 H75.42 N18.2 Ni3 O11.2 S4'
_chemical_formula_weight 1686.66
_chemical_name_systematic
;
?
;
_space_group_IT_number 15
_symmetry_cell_setting monoclinic
_symmetry_space_group_name_Hall '-C 2yc'
_symmetry_space_group_name_H-M 'C 1 2/c 1'
_atom_sites_solution_hydrogens geom
_atom_sites_solution_primary direct
_atom_sites_solution_secondary difmap
_audit_creation_method SHELXL-97
_cell_angle_alpha 90.00
_cell_angle_beta 105.0642(6)
_cell_angle_gamma 90.00
_cell_formula_units_Z 4
_cell_length_a 23.4817(3)
_cell_length_b 14.3337(2)
_cell_length_c 23.9519(3)
_cell_measurement_reflns_used all
_cell_measurement_temperature 150(2)
_cell_measurement_theta_max 27.50
_cell_measurement_theta_min 1.00
_cell_volume 7784.68(18)
_computing_cell_refinement DENZO-SMN
_computing_data_collection 'NONIUS COLLECT'
_computing_data_reduction DENZO-SMN
_computing_molecular_graphics 'Bruker SHELXTL'
_computing_publication_material 'Bruker SHELXTL'
_computing_structure_refinement 'SHELXL-97 (Sheldrick, 1997)'
_computing_structure_solution 'SHELXS-97 (Sheldrick, 1990)'
_diffrn_ambient_temperature 150(2)
_diffrn_measured_fraction_theta_full 0.999
_diffrn_measured_fraction_theta_max 0.999
_diffrn_measurement_device_type 'NONIUS KappaCCD'
_diffrn_measurement_method '\w scans'
_diffrn_radiation_monochromator graphite
_diffrn_radiation_source 'fine-focus sealed tube'
_diffrn_radiation_type MoK\a
_diffrn_radiation_wavelength 0.71073
_diffrn_reflns_av_R_equivalents 0.0491
_diffrn_reflns_av_sigmaI/netI 0.0367
_diffrn_reflns_limit_h_max 30
_diffrn_reflns_limit_h_min -28
_diffrn_reflns_limit_k_max 18
_diffrn_reflns_limit_k_min -16
_diffrn_reflns_limit_l_max 31
_diffrn_reflns_limit_l_min -30
_diffrn_reflns_number 41752
_diffrn_reflns_theta_full 27.50
_diffrn_reflns_theta_max 27.50
_diffrn_reflns_theta_min 1.68
_exptl_absorpt_coefficient_mu 0.896
_exptl_absorpt_correction_T_max 0.845
_exptl_absorpt_correction_T_min 0.641
_exptl_absorpt_correction_type multi-scan
_exptl_crystal_colour green
_exptl_crystal_density_diffrn 1.439
_exptl_crystal_density_method 'not measured'
_exptl_crystal_description block
_exptl_crystal_F_000 3504
_exptl_crystal_size_max 0.40
_exptl_crystal_size_mid 0.25
_exptl_crystal_size_min 0.20
_refine_diff_density_max 2.020
_refine_diff_density_min -1.033
_refine_diff_density_rms 0.288
_refine_ls_extinction_method none
_refine_ls_goodness_of_fit_ref 1.058
_refine_ls_hydrogen_treatment constr
_refine_ls_matrix_type full
_refine_ls_number_parameters 466
_refine_ls_number_reflns 8934
_refine_ls_number_restraints 8
_refine_ls_restrained_S_all 1.069
_refine_ls_R_factor_all 0.0932
_refine_ls_R_factor_gt 0.0733
_refine_ls_shift/su_max 0.002
_refine_ls_shift/su_mean 0.000
_refine_ls_structure_factor_coef Fsqd
_refine_ls_weighting_details 'calc w=1/[\s^2^(Fo^2^)+(0.1398P)^2^+26.2076P] where P=(Fo^2^+2Fc^2^)/3'
_refine_ls_weighting_scheme calc
_refine_ls_wR_factor_gt 0.2147
_refine_ls_wR_factor_ref 0.2328
_reflns_number_gt 6809
_reflns_number_total 8934
_reflns_threshold_expression >2sigma(I)
_cod_data_source_file b612123c.txt
_cod_data_source_block ic11175(comp4)
_cod_depositor_comments
;
The following automatic conversions were performed:
'_symmetry_cell_setting' value 'Monoclinic' changed to 'monoclinic'
according to '/home/saulius/struct/CIF-dictionaries/cif_core.dic'
dictionary named 'cif_core.dic' version 2.4.1 from 2010-06-29.

Automatic conversion script
Id: cif_fix_enum 1527 2010-12-29 10:47:43Z saulius 
;
_cod_original_sg_symbol_H-M C2/c
_cod_original_formula_sum 'C72.61 H75.42 N18.20 Ni3 O11.20 S4'
_cod_database_code 7007878

loop_
_symmetry_equiv_pos_as_xyz
'x, y, z'
'-x, y, -z+1/2'
'x+1/2, y+1/2, z'
'-x+1/2, y+1/2, -z+1/2'
'-x, -y, -z'
'x, -y, z-1/2'
'-x+1/2, -y+1/2, -z'
'x+1/2, -y+1/2, z-1/2'

loop_
_atom_site_label
_atom_site_type_symbol
_atom_site_fract_x
_atom_site_fract_y
_atom_site_fract_z
_atom_site_U_iso_or_equiv
_atom_site_adp_type
_atom_site_occupancy
_atom_site_symmetry_multiplicity
_atom_site_calc_flag
_atom_site_refinement_flags
_atom_site_disorder_assembly
_atom_site_disorder_group
Ni1 Ni 0.0000 0.20504(5) 0.2500 0.0348(2) Uani 1 2 d S . .
Ni2 Ni 0.0000 0.36958(5) 0.2500 0.02764(19) Uani 1 2 d S . .
Ni3 Ni 0.0000 0.53635(5) 0.2500 0.0283(2) Uani 1 2 d S . .
S1 S -0.05964(6) 0.11179(8) 0.13998(5) 0.0472(3) Uani 1 1 d . . .
S2 S 0.07198(5) 0.59024(8) 0.15368(5) 0.0422(3) Uani 1 1 d . . .
O1 O -0.05730(18) 0.0514(2) 0.18847(17) 0.0592(10) Uani 1 1 d . . .
O2 O -0.02757(17) 0.0829(3) 0.09915(17) 0.0649(11) Uani 1 1 d . . .
O3 O 0.0493(2) 0.6245(3) 0.09520(16) 0.0630(11) Uani 1 1 d . . .
O4 O 0.08918(15) 0.6603(2) 0.19766(15) 0.0458(8) Uani 1 1 d . . .
N1 N 0.07511(16) 0.2138(2) 0.23294(15) 0.0385(8) Uani 1 1 d . . .
N2 N 0.08257(15) 0.3677(2) 0.26473(15) 0.0329(7) Uani 1 1 d . . .
N3 N 0.08527(14) 0.5201(2) 0.29702(14) 0.0318(7) Uani 1 1 d . . .
N4 N 0.08364(16) 0.6753(3) 0.33090(16) 0.0388(8) Uani 1 1 d . . .
H4B H 0.0945 0.7045 0.3643 0.047 Uiso 1 1 calc R . .
N5 N 0.0000 0.6754(3) 0.2500 0.0310(10) Uani 1 2 d S . .
N6 N -0.03818(16) 0.2121(2) 0.16937(15) 0.0388(8) Uani 1 1 d . . .
N7 N -0.00830(15) 0.3667(2) 0.16698(14) 0.0317(7) Uani 1 1 d . . .
N8 N 0.02833(15) 0.5183(3) 0.17410(14) 0.0350(7) Uani 1 1 d . . .
C1 C 0.0958(2) 0.1393(3) 0.2092(2) 0.0486(12) Uani 1 1 d . . .
H1A H 0.0717 0.0853 0.2003 0.058 Uiso 1 1 calc R . .
C2 C 0.1496(3) 0.1384(4) 0.1977(2) 0.0598(15) Uani 1 1 d . . .
H2A H 0.1634 0.0846 0.1821 0.072 Uiso 1 1 calc R . .
C3 C 0.1838(3) 0.2189(4) 0.2095(3) 0.0583(14) Uani 1 1 d . . .
H3A H 0.2215 0.2206 0.2019 0.070 Uiso 1 1 calc R . .
C4 C 0.1632(2) 0.2953(4) 0.2319(2) 0.0476(11) Uani 1 1 d . . .
H4A H 0.1864 0.3505 0.2392 0.057 Uiso 1 1 calc R . .
C5 C 0.10777(19) 0.2932(3) 0.24431(18) 0.0363(9) Uani 1 1 d . . .
C6 C 0.11500(17) 0.4380(3) 0.29774(17) 0.0337(8) Uani 1 1 d . . .
C7 C 0.17250(19) 0.4270(3) 0.3330(2) 0.0427(10) Uani 1 1 d . . .
H7A H 0.1922 0.3688 0.3348 0.051 Uiso 1 1 calc R . .
C8 C 0.1999(2) 0.5021(4) 0.3649(2) 0.0503(12) Uani 1 1 d . . .
H8A H 0.2393 0.4960 0.3881 0.060 Uiso 1 1 calc R . .
C9 C 0.1708(2) 0.5858(3) 0.3634(2) 0.0479(11) Uani 1 1 d . . .
H9A H 0.1896 0.6380 0.3849 0.057 Uiso 1 1 calc R . .
C10 C 0.11267(18) 0.5919(3) 0.32935(18) 0.0361(9) Uani 1 1 d . . .
C11 C -0.04035(19) 0.7219(3) 0.2106(2) 0.0378(9) Uani 1 1 d . . .
C12 C -0.0412(2) 0.8188(3) 0.2086(2) 0.0524(12) Uani 1 1 d . . .
H12A H -0.0695 0.8513 0.1795 0.063 Uiso 1 1 calc R . .
C13 C 0.0000 0.8661(5) 0.2500 0.057(2) Uani 1 2 d S . .
H13A H 0.0000 0.9324 0.2500 0.069 Uiso 1 2 calc SR . .
C14 C -0.1343(2) 0.1240(3) 0.1015(2) 0.0454(11) Uani 1 1 d . . .
C15 C -0.1754(2) 0.1545(4) 0.1295(2) 0.0557(13) Uani 1 1 d . . .
H15A H -0.1635 0.1708 0.1693 0.067 Uiso 1 1 calc R . .
C16 C -0.2344(2) 0.1612(4) 0.0987(3) 0.0602(14) Uani 1 1 d . . .
H16A H -0.2629 0.1828 0.1174 0.072 Uiso 1 1 calc R . .
C17 C -0.2518(3) 0.1364(4) 0.0405(3) 0.0628(16) Uani 1 1 d . . .
C18 C -0.3172(3) 0.1427(6) 0.0082(3) 0.084(2) Uani 1 1 d . . .
H18A H -0.3210 0.1618 -0.0319 0.126 Uiso 1 1 calc R . .
H18B H -0.3367 0.1888 0.0272 0.126 Uiso 1 1 calc R . .
H18C H -0.3358 0.0816 0.0087 0.126 Uiso 1 1 calc R . .
C19 C -0.2106(3) 0.1054(6) 0.0145(3) 0.085(2) Uani 1 1 d . . .
H19A H -0.2228 0.0868 -0.0249 0.102 Uiso 1 1 calc R . .
C20 C -0.1515(3) 0.0998(5) 0.0433(3) 0.0741(19) Uani 1 1 d . . .
H20A H -0.1232 0.0799 0.0238 0.089 Uiso 1 1 calc R . .
C21 C -0.03049(19) 0.2886(3) 0.13632(18) 0.0362(9) Uani 1 1 d . . .
C22 C -0.0443(2) 0.2889(4) 0.07520(19) 0.0440(11) Uani 1 1 d . . .
H22A H -0.0591 0.2343 0.0539 0.053 Uiso 1 1 calc R . .
C23 C -0.0362(2) 0.3689(4) 0.04729(19) 0.0490(12) Uani 1 1 d . . .
H23A H -0.0471 0.3705 0.0062 0.059 Uiso 1 1 calc R . .
C24 C -0.0123(2) 0.4473(4) 0.07769(19) 0.0436(10) Uani 1 1 d . . .
H24A H -0.0065 0.5024 0.0578 0.052 Uiso 1 1 calc R . .
C25 C 0.00330(18) 0.4449(3) 0.13838(17) 0.0347(9) Uani 1 1 d . . .
C26 C 0.1382(2) 0.5289(4) 0.1551(3) 0.0554(14) Uani 1 1 d . . .
C27 C 0.1431(3) 0.4756(5) 0.1078(3) 0.079(2) Uani 1 1 d . . .
H27A H 0.1107 0.4688 0.0746 0.095 Uiso 1 1 calc R . .
C28 C 0.1974(4) 0.4323(5) 0.1108(4) 0.095(3) Uani 1 1 d . . .
H28A H 0.2014 0.3936 0.0799 0.114 Uiso 1 1 calc R . .
C29 C 0.2447(4) 0.4447(5) 0.1575(5) 0.102(3) Uani 1 1 d . . .
C30 C 0.3038(4) 0.3956(7) 0.1595(6) 0.144(5) Uani 1 1 d . . .
H30A H 0.3362 0.4309 0.1846 0.216 Uiso 1 1 calc R . .
H30B H 0.3093 0.3923 0.1204 0.216 Uiso 1 1 calc R . .
H30C H 0.3032 0.3323 0.1749 0.216 Uiso 1 1 calc R . .
C31 C 0.2387(3) 0.4951(5) 0.2029(4) 0.080(2) Uani 1 1 d . . .
H31A H 0.2712 0.5007 0.2360 0.096 Uiso 1 1 calc R . .
C32 C 0.1855(2) 0.5394(4) 0.2025(3) 0.0614(15) Uani 1 1 d . . .
H32A H 0.1821 0.5761 0.2345 0.074 Uiso 1 1 calc R . .
O5 O 0.1458(2) 0.2237(4) -0.0685(2) 0.0721(16) Uiso 0.879(9) 1 d PD . .
N9 N 0.1238(4) 0.2273(7) 0.0151(4) 0.113(3) Uiso 0.879(9) 1 d PD . .
C33 C 0.1095(6) 0.2406(12) -0.0452(5) 0.167(6) Uiso 0.879(9) 1 d PD . .
H33A H 0.0717 0.2624 -0.0659 0.201 Uiso 0.879(9) 1 calc PR . .
C34 C 0.1740(8) 0.1604(13) 0.0397(9) 0.224(9) Uiso 0.879(9) 1 d PD . .
H34A H 0.2047 0.1922 0.0691 0.336 Uiso 0.879(9) 1 d PR . .
H34B H 0.1906 0.1384 0.0085 0.336 Uiso 0.879(9) 1 d PR . .
H34C H 0.1591 0.1070 0.0572 0.336 Uiso 0.879(9) 1 d PR . .
C35 C 0.0910(5) 0.2267(9) 0.0589(5) 0.122(4) Uiso 0.879(9) 1 d PD . .
H35A H 0.0591 0.2727 0.0486 0.183 Uiso 0.879(9) 1 d PR . .
H35B H 0.1175 0.2427 0.0965 0.183 Uiso 0.879(9) 1 d PR . .
H35C H 0.0742 0.1646 0.0609 0.183 Uiso 0.879(9) 1 d PR . .
O6 O 0.3466(5) 0.4947(8) 0.4200(5) 0.129(4) Uiso 0.722(11) 1 d PD . .
N10 N 0.3972(6) 0.3937(8) 0.3856(5) 0.116(4) Uiso 0.722(11) 1 d PD . .
C36 C 0.3957(6) 0.4754(10) 0.4187(7) 0.130(5) Uiso 0.722(11) 1 d PD . .
H36A H 0.4296 0.5104 0.4376 0.157 Uiso 0.722(11) 1 calc PR . .
C37 C 0.3366(7) 0.3592(18) 0.3693(12) 0.225(12) Uiso 0.722(11) 1 d PD . .
H37A H 0.3076 0.4095 0.3577 0.337 Uiso 0.722(11) 1 d PR . .
H37B H 0.3287 0.3250 0.4019 0.337 Uiso 0.722(11) 1 d PR . .
H37C H 0.3335 0.3165 0.3367 0.337 Uiso 0.722(11) 1 d PR . .
C38 C 0.4607(7) 0.3656(19) 0.4042(13) 0.244(13) Uiso 0.722(11) 1 d PD . .
H38A H 0.4825 0.4052 0.4360 0.366 Uiso 0.722(11) 1 d PR . .
H38B H 0.4770 0.3732 0.3708 0.366 Uiso 0.722(11) 1 d PR . .
H38C H 0.4642 0.3002 0.4166 0.366 Uiso 0.722(11) 1 d PR . .

loop_
_atom_site_aniso_label
_atom_site_aniso_U_11
_atom_site_aniso_U_22
_atom_site_aniso_U_33
_atom_site_aniso_U_23
_atom_site_aniso_U_13
_atom_site_aniso_U_12
Ni1 0.0359(4) 0.0303(4) 0.0290(4) 0.000 -0.0080(3) 0.000
Ni2 0.0266(3) 0.0296(4) 0.0225(3) 0.000 -0.0011(3) 0.000
Ni3 0.0267(3) 0.0290(4) 0.0263(4) 0.000 0.0019(3) 0.000
S1 0.0508(7) 0.0338(6) 0.0419(6) -0.0095(5) -0.0152(5) 0.0090(5)
S2 0.0474(6) 0.0426(6) 0.0396(6) 0.0080(5) 0.0166(5) -0.0003(5)
O1 0.069(2) 0.0333(17) 0.056(2) -0.0015(15) -0.0202(18) -0.0008(16)
O2 0.061(2) 0.061(2) 0.058(2) -0.0244(19) -0.0114(18) 0.0213(19)
O3 0.082(3) 0.064(2) 0.0407(19) 0.0175(17) 0.0129(19) -0.012(2)
O4 0.0494(18) 0.0408(17) 0.0505(19) 0.0019(14) 0.0188(15) -0.0064(14)
N1 0.0400(19) 0.0364(19) 0.0308(18) -0.0024(14) -0.0057(15) 0.0088(15)
N2 0.0299(16) 0.0342(18) 0.0311(17) 0.0008(13) 0.0017(13) 0.0024(13)
N3 0.0281(16) 0.0336(17) 0.0305(17) 0.0033(13) 0.0021(13) 0.0005(13)
N4 0.0395(18) 0.0373(19) 0.0344(18) -0.0052(15) 0.0002(15) -0.0051(16)
N5 0.029(2) 0.029(2) 0.033(2) 0.000 0.0042(19) 0.000
N6 0.0403(19) 0.0382(19) 0.0276(17) -0.0042(14) -0.0095(14) 0.0018(15)
N7 0.0316(16) 0.0355(18) 0.0238(15) 0.0009(13) -0.0002(13) 0.0077(14)
N8 0.0350(17) 0.0404(19) 0.0292(17) 0.0036(14) 0.0076(14) 0.0000(15)
C1 0.049(3) 0.044(3) 0.044(3) -0.006(2) -0.005(2) 0.017(2)
C2 0.064(3) 0.055(3) 0.054(3) -0.007(2) 0.005(3) 0.027(3)
C3 0.053(3) 0.061(3) 0.062(3) 0.001(3) 0.017(3) 0.023(3)
C4 0.042(2) 0.049(3) 0.051(3) 0.004(2) 0.011(2) 0.010(2)
C5 0.035(2) 0.037(2) 0.031(2) 0.0028(16) -0.0016(16) 0.0063(17)
C6 0.0291(19) 0.038(2) 0.031(2) 0.0041(16) 0.0028(15) -0.0020(16)
C7 0.030(2) 0.041(2) 0.049(3) 0.005(2) -0.0033(18) 0.0023(18)
C8 0.035(2) 0.051(3) 0.053(3) 0.007(2) -0.010(2) -0.003(2)
C9 0.042(2) 0.044(3) 0.047(3) 0.000(2) -0.009(2) -0.006(2)
C10 0.0314(19) 0.038(2) 0.033(2) 0.0024(17) -0.0019(16) -0.0075(17)
C11 0.034(2) 0.035(2) 0.041(2) 0.0017(18) 0.0042(18) 0.0041(17)
C12 0.047(3) 0.038(2) 0.060(3) 0.005(2) -0.008(2) 0.007(2)
C13 0.055(4) 0.026(3) 0.077(5) 0.000 -0.010(4) 0.000
C14 0.046(3) 0.034(2) 0.042(2) -0.0063(18) -0.014(2) 0.0019(18)
C15 0.052(3) 0.057(3) 0.047(3) -0.011(2) -0.007(2) -0.006(2)
C16 0.046(3) 0.063(3) 0.061(3) -0.007(3) -0.005(2) -0.004(3)
C17 0.049(3) 0.061(3) 0.061(3) 0.002(3) -0.019(3) -0.002(3)
C18 0.056(3) 0.096(5) 0.075(4) 0.000(4) -0.027(3) -0.004(3)
C19 0.065(4) 0.120(6) 0.051(3) -0.033(4) -0.022(3) 0.006(4)
C20 0.058(3) 0.096(5) 0.050(3) -0.033(3) -0.017(3) 0.007(3)
C21 0.036(2) 0.038(2) 0.028(2) -0.0043(16) -0.0031(16) 0.0063(17)
C22 0.041(2) 0.054(3) 0.029(2) -0.0082(19) -0.0041(18) 0.001(2)
C23 0.046(3) 0.074(3) 0.023(2) 0.004(2) 0.0024(18) 0.004(2)
C24 0.045(2) 0.054(3) 0.029(2) 0.0050(19) 0.0049(18) 0.001(2)
C25 0.034(2) 0.042(2) 0.0279(19) 0.0020(16) 0.0063(16) 0.0045(17)
C26 0.057(3) 0.048(3) 0.076(4) 0.003(3) 0.043(3) -0.005(2)
C27 0.081(4) 0.083(4) 0.093(5) -0.023(4) 0.058(4) -0.021(4)
C28 0.100(6) 0.074(5) 0.143(8) -0.029(5) 0.087(6) -0.015(4)
C29 0.065(4) 0.065(4) 0.199(11) -0.001(5) 0.078(6) -0.007(4)
C30 0.075(5) 0.103(7) 0.287(17) -0.019(8) 0.106(8) 0.004(5)
C31 0.049(3) 0.059(4) 0.140(7) 0.000(4) 0.038(4) -0.004(3)
C32 0.046(3) 0.053(3) 0.088(4) 0.003(3) 0.022(3) -0.004(2)

loop_
_atom_type_symbol
_atom_type_description
_atom_type_scat_dispersion_real
_atom_type_scat_dispersion_imag
_atom_type_scat_source
C C 0.0033 0.0016 'International Tables Vol C Tables 4.2.6.8 and 6.1.1.4'
H H 0.0000 0.0000 'International Tables Vol C Tables 4.2.6.8 and 6.1.1.4'
N N 0.0061 0.0033 'International Tables Vol C Tables 4.2.6.8 and 6.1.1.4'
O O 0.0106 0.0060 'International Tables Vol C Tables 4.2.6.8 and 6.1.1.4'
S S 0.1246 0.1234 'International Tables Vol C Tables 4.2.6.8 and 6.1.1.4'
Ni Ni 0.3393 1.1124 'International Tables Vol C Tables 4.2.6.8 and 6.1.1.4'

loop_
_geom_angle_atom_site_label_1
_geom_angle_atom_site_label_2
_geom_angle_atom_site_label_3
_geom_angle
_geom_angle_site_symmetry_1
_geom_angle_site_symmetry_3
_geom_angle_publ_flag
N6 Ni1 N6 174.0(2) 2 . ?
N6 Ni1 N1 89.83(16) 2 2 ?
N6 Ni1 N1 89.77(16) . 2 ?
N6 Ni1 N1 89.77(16) 2 . ?
N6 Ni1 N1 89.83(16) . . ?
N1 Ni1 N1 172.5(2) 2 . ?
N6 Ni1 Ni2 86.98(11) 2 . ?
N6 Ni1 Ni2 86.98(11) . . ?
N1 Ni1 Ni2 86.24(11) 2 . ?
N1 Ni1 Ni2 86.24(11) . . ?
N2 Ni2 N2 178.3(2) . 2 ?
N2 Ni2 N7 89.05(15) . 2 ?
N2 Ni2 N7 90.91(15) 2 2 ?
N2 Ni2 N7 90.91(15) . . ?
N2 Ni2 N7 89.05(15) 2 . ?
N7 Ni2 N7 177.6(2) 2 . ?
N2 Ni2 Ni1 89.16(10) . . ?
N2 Ni2 Ni1 89.16(10) 2 . ?
N7 Ni2 Ni1 88.79(10) 2 . ?
N7 Ni2 Ni1 88.79(10) . . ?
N2 Ni2 Ni3 90.84(10) . . ?
N2 Ni2 Ni3 90.84(10) 2 . ?
N7 Ni2 Ni3 91.21(10) 2 . ?
N7 Ni2 Ni3 91.21(10) . . ?
Ni1 Ni2 Ni3 180.0 . . ?
N5 Ni3 N3 96.57(10) . 2 ?
N5 Ni3 N3 96.57(10) . . ?
N3 Ni3 N3 166.9(2) 2 . ?
N5 Ni3 N8 97.04(10) . 2 ?
N3 Ni3 N8 88.72(13) 2 2 ?
N3 Ni3 N8 89.67(13) . 2 ?
N5 Ni3 N8 97.04(10) . . ?
N3 Ni3 N8 89.67(13) 2 . ?
N3 Ni3 N8 88.72(13) . . ?
N8 Ni3 N8 165.9(2) 2 . ?
N5 Ni3 Ni2 180.000(1) . . ?
N3 Ni3 Ni2 83.43(10) 2 . ?
N3 Ni3 Ni2 83.43(10) . . ?
N8 Ni3 Ni2 82.96(10) 2 . ?
N8 Ni3 Ni2 82.96(10) . . ?
O1 S1 O2 117.2(2) . . ?
O1 S1 N6 103.9(2) . . ?
O2 S1 N6 113.0(2) . . ?
O1 S1 C14 107.8(3) . . ?
O2 S1 C14 107.3(2) . . ?
N6 S1 C14 107.0(2) . . ?
O4 S2 O3 115.8(2) . . ?
O4 S2 N8 107.66(19) . . ?
O3 S2 N8 113.9(2) . . ?
O4 S2 C26 104.7(3) . . ?
O3 S2 C26 106.6(3) . . ?
N8 S2 C26 107.4(2) . . ?
C1 N1 C5 119.8(4) . . ?
C1 N1 Ni1 119.2(3) . . ?
C5 N1 Ni1 121.0(3) . . ?
C5 N2 C6 123.2(3) . . ?
C5 N2 Ni2 117.7(3) . . ?
C6 N2 Ni2 119.0(3) . . ?
C10 N3 C6 119.0(3) . . ?
C10 N3 Ni3 118.9(3) . . ?
C6 N3 Ni3 122.1(3) . . ?
C10 N4 C11 132.0(4) . 2 ?
C10 N4 H4B 114.0 . . ?
C11 N4 H4B 114.0 2 . ?
C11 N5 C11 119.9(5) 2 . ?
C11 N5 Ni3 120.1(3) 2 . ?
C11 N5 Ni3 120.1(3) . . ?
C21 N6 S1 121.6(3) . . ?
C21 N6 Ni1 121.4(3) . . ?
S1 N6 Ni1 113.8(2) . . ?
C21 N7 C25 119.8(3) . . ?
C21 N7 Ni2 119.3(3) . . ?
C25 N7 Ni2 120.7(3) . . ?
C25 N8 S2 119.8(3) . . ?
C25 N8 Ni3 116.5(3) . . ?
S2 N8 Ni3 123.4(2) . . ?
N1 C1 C2 123.0(5) . . ?
N1 C1 H1A 118.5 . . ?
C2 C1 H1A 118.5 . . ?
C1 C2 C3 117.9(5) . . ?
C1 C2 H2A 121.1 . . ?
C3 C2 H2A 121.1 . . ?
C4 C3 C2 120.1(5) . . ?
C4 C3 H3A 119.9 . . ?
C2 C3 H3A 119.9 . . ?
C3 C4 C5 120.5(5) . . ?
C3 C4 H4A 119.8 . . ?
C5 C4 H4A 119.8 . . ?
N1 C5 N2 116.7(4) . . ?
N1 C5 C4 118.7(4) . . ?
N2 C5 C4 124.5(4) . . ?
N3 C6 N2 114.7(3) . . ?
N3 C6 C7 120.9(4) . . ?
N2 C6 C7 124.3(4) . . ?
C8 C7 C6 119.0(4) . . ?
C8 C7 H7A 120.5 . . ?
C6 C7 H7A 120.5 . . ?
C9 C8 C7 120.5(4) . . ?
C9 C8 H8A 119.7 . . ?
C7 C8 H8A 119.7 . . ?
C8 C9 C10 118.2(4) . . ?
C8 C9 H9A 120.9 . . ?
C10 C9 H9A 120.9 . . ?
N3 C10 N4 120.8(4) . . ?
N3 C10 C9 122.3(4) . . ?
N4 C10 C9 116.9(4) . . ?
N5 C11 C12 121.8(4) . . ?
N5 C11 N4 121.3(4) . 2 ?
C12 C11 N4 116.9(4) . 2 ?
C13 C12 C11 117.9(5) . . ?
C13 C12 H12A 121.1 . . ?
C11 C12 H12A 121.1 . . ?
C12 C13 C12 120.8(6) 2 . ?
C12 C13 H13A 119.6 2 . ?
C12 C13 H13A 119.6 . . ?
C15 C14 C20 120.6(5) . . ?
C15 C14 S1 120.2(4) . . ?
C20 C14 S1 119.2(4) . . ?
C14 C15 C16 119.2(5) . . ?
C14 C15 H15A 120.4 . . ?
C16 C15 H15A 120.4 . . ?
C17 C16 C15 120.3(6) . . ?
C17 C16 H16A 119.9 . . ?
C15 C16 H16A 119.9 . . ?
C19 C17 C16 119.2(5) . . ?
C19 C17 C18 121.9(6) . . ?
C16 C17 C18 118.9(6) . . ?
C17 C18 H18A 109.5 . . ?
C17 C18 H18B 109.5 . . ?
H18A C18 H18B 109.5 . . ?
C17 C18 H18C 109.5 . . ?
H18A C18 H18C 109.5 . . ?
H18B C18 H18C 109.5 . . ?
C17 C19 C20 122.2(6) . . ?
C17 C19 H19A 118.9 . . ?
C20 C19 H19A 118.9 . . ?
C19 C20 C14 118.5(6) . . ?
C19 C20 H20A 120.7 . . ?
C14 C20 H20A 120.7 . . ?
N7 C21 N6 115.3(3) . . ?
N7 C21 C22 120.5(4) . . ?
N6 C21 C22 124.2(4) . . ?
C23 C22 C21 119.0(4) . . ?
C23 C22 H22A 120.5 . . ?
C21 C22 H22A 120.5 . . ?
C22 C23 C24 121.1(4) . . ?
C22 C23 H23A 119.5 . . ?
C24 C23 H23A 119.5 . . ?
C23 C24 C25 119.3(4) . . ?
C23 C24 H24A 120.4 . . ?
C25 C24 H24A 120.4 . . ?
N7 C25 N8 114.7(3) . . ?
N7 C25 C24 120.2(4) . . ?
N8 C25 C24 125.1(4) . . ?
C32 C26 C27 120.8(6) . . ?
C32 C26 S2 118.4(4) . . ?
C27 C26 S2 120.7(5) . . ?
C26 C27 C28 117.7(8) . . ?
C26 C27 H27A 121.2 . . ?
C28 C27 H27A 121.2 . . ?
C29 C28 C27 121.3(7) . . ?
C29 C28 H28A 119.4 . . ?
C27 C28 H28A 119.4 . . ?
C31 C29 C28 120.0(7) . . ?
C31 C29 C30 120.1(10) . . ?
C28 C29 C30 119.8(9) . . ?
C29 C30 H30A 109.5 . . ?
C29 C30 H30B 109.5 . . ?
H30A C30 H30B 109.5 . . ?
C29 C30 H30C 109.5 . . ?
H30A C30 H30C 109.5 . . ?
H30B C30 H30C 109.5 . . ?
C29 C31 C32 121.3(8) . . ?
C29 C31 H31A 119.4 . . ?
C32 C31 H31A 119.4 . . ?
C26 C32 C31 118.9(7) . . ?
C26 C32 H32A 120.5 . . ?
C31 C32 H32A 120.5 . . ?
C33 N9 C35 135.3(10) . . ?
C33 N9 C34 116.1(12) . . ?
C35 N9 C34 102.7(12) . . ?
O5 C33 N9 117.2(12) . . ?
O5 C33 H33A 121.4 . . ?
N9 C33 H33A 121.4 . . ?
N9 C34 H34A 109.7 . . ?
N9 C34 H34B 109.2 . . ?
H34A C34 H34B 109.5 . . ?
N9 C34 H34C 109.4 . . ?
H34A C34 H34C 109.5 . . ?
H34B C34 H34C 109.5 . . ?
N9 C35 H35A 109.1 . . ?
N9 C35 H35B 109.5 . . ?
H35A C35 H35B 109.5 . . ?
N9 C35 H35C 109.7 . . ?
H35A C35 H35C 109.5 . . ?
H35B C35 H35C 109.5 . . ?
C36 N10 C37 105.3(15) . . ?
C36 N10 C38 102.9(15) . . ?
C37 N10 C38 144.6(18) . . ?
O6 C36 N10 111.7(13) . . ?
O6 C36 H36A 124.1 . . ?
N10 C36 H36A 124.1 . . ?
N10 C37 H37A 112.5 . . ?
N10 C37 H37B 109.1 . . ?
H37A C37 H37B 109.5 . . ?
N10 C37 H37C 106.7 . . ?
H37A C37 H37C 109.5 . . ?
H37B C37 H37C 109.5 . . ?
N10 C38 H38A 110.9 . . ?
N10 C38 H38B 107.3 . . ?
H38A C38 H38B 109.5 . . ?
N10 C38 H38C 110.2 . . ?
H38A C38 H38C 109.5 . . ?
H38B C38 H38C 109.5 . . ?

loop_
_geom_bond_atom_site_label_1
_geom_bond_atom_site_label_2
_geom_bond_distance
_geom_bond_site_symmetry_2
_geom_bond_publ_flag
Ni1 N6 1.909(3) 2 ?
Ni1 N6 1.909(3) . ?
Ni1 N1 1.915(4) 2 ?
Ni1 N1 1.915(4) . ?
Ni1 Ni2 2.3585(10) . ?
Ni2 N2 1.878(3) . ?
Ni2 N2 1.878(3) 2 ?
Ni2 N7 1.947(3) 2 ?
Ni2 N7 1.947(3) . ?
Ni2 Ni3 2.3904(9) . ?
Ni3 N5 1.994(5) . ?
Ni3 N3 2.039(3) 2 ?
Ni3 N3 2.039(3) . ?
Ni3 N8 2.108(3) 2 ?
Ni3 N8 2.108(3) . ?
S1 O1 1.438(4) . ?
S1 O2 1.442(4) . ?
S1 N6 1.622(4) . ?
S1 C14 1.764(5) . ?
S2 O4 1.435(4) . ?
S2 O3 1.449(4) . ?
S2 N8 1.617(4) . ?
S2 C26 1.778(5) . ?
N1 C1 1.358(6) . ?
N1 C5 1.359(6) . ?
N2 C5 1.371(5) . ?
N2 C6 1.382(5) . ?
N3 C10 1.348(5) . ?
N3 C6 1.365(5) . ?
N4 C10 1.381(6) . ?
N4 C11 1.393(6) 2 ?
N4 H4B 0.8800 . ?
N5 C11 1.329(5) 2 ?
N5 C11 1.329(5) . ?
N6 C21 1.392(6) . ?
N7 C21 1.366(5) . ?
N7 C25 1.377(5) . ?
N8 C25 1.388(5) . ?
C1 C2 1.361(8) . ?
C1 H1A 0.9500 . ?
C2 C3 1.391(9) . ?
C2 H2A 0.9500 . ?
C3 C4 1.362(7) . ?
C3 H3A 0.9500 . ?
C4 C5 1.409(7) . ?
C4 H4A 0.9500 . ?
C6 C7 1.403(6) . ?
C7 C8 1.379(7) . ?
C7 H7A 0.9500 . ?
C8 C9 1.378(7) . ?
C8 H8A 0.9500 . ?
C9 C10 1.398(6) . ?
C9 H9A 0.9500 . ?
C11 C12 1.390(7) . ?
C11 N4 1.393(6) 2 ?
C12 C13 1.372(6) . ?
C12 H12A 0.9500 . ?
C13 C12 1.372(6) 2 ?
C13 H13A 0.9500 . ?
C14 C15 1.381(8) . ?
C14 C20 1.392(7) . ?
C15 C16 1.395(7) . ?
C15 H15A 0.9500 . ?
C16 C17 1.392(8) . ?
C16 H16A 0.9500 . ?
C17 C19 1.354(10) . ?
C17 C18 1.533(8) . ?
C18 H18A 0.9800 . ?
C18 H18B 0.9800 . ?
C18 H18C 0.9800 . ?
C19 C20 1.384(8) . ?
C19 H19A 0.9500 . ?
C20 H20A 0.9500 . ?
C21 C22 1.415(6) . ?
C22 C23 1.366(7) . ?
C22 H22A 0.9500 . ?
C23 C24 1.376(7) . ?
C23 H23A 0.9500 . ?
C24 C25 1.404(6) . ?
C24 H24A 0.9500 . ?
C26 C32 1.375(9) . ?
C26 C27 1.397(9) . ?
C27 C28 1.403(11) . ?
C27 H27A 0.9500 . ?
C28 C29 1.367(14) . ?
C28 H28A 0.9500 . ?
C29 C31 1.343(12) . ?
C29 C30 1.546(10) . ?
C30 H30A 0.9800 . ?
C30 H30B 0.9800 . ?
C30 H30C 0.9800 . ?
C31 C32 1.400(8) . ?
C31 H31A 0.9500 . ?
C32 H32A 0.9500 . ?
O5 C33 1.161(9) . ?
N9 C33 1.407(9) . ?
N9 C35 1.454(8) . ?
N9 C34 1.514(9) . ?
C33 H33A 0.9500 . ?
C34 H34A 0.9799 . ?
C34 H34B 0.9799 . ?
C34 H34C 0.9802 . ?
C35 H35A 0.9799 . ?
C35 H35B 0.9801 . ?
C35 H35C 0.9800 . ?
O6 C36 1.193(9) . ?
N10 C36 1.421(9) . ?
N10 C37 1.462(10) . ?
N10 C38 1.495(10) . ?
C36 H36A 0.9500 . ?
C37 H37A 0.9798 . ?
C37 H37B 0.9798 . ?
C37 H37C 0.9801 . ?
C38 H38A 0.9801 . ?
C38 H38B 0.9800 . ?
C38 H38C 0.9800 . ?
